data_4072931
loop_
_publ_author_name
'Frey, Alistair S. P.'
'Gardiner, Michael G.'
'Stringer, Damien N.'
'Yates, Brian F.'
'George, Adrian V.'
'Jensen, Paul'
'Turner, Peter'

_publ_section_title
;
 Buckling under Strain:&#x00A0; Relief of Steric Pressure Occurs
 Differently for Samarium(III) Porphyrinogen Complexes of the \p-Bound
 Auxiliary Ligands Cyclopentadienyl and Cyclooctatetraenediyl
;
_journal_issue 6
_journal_name_full Organometallics
_journal_page_first 1299
_journal_paper_doi 10.1021/om061143i
_journal_volume 26
_journal_year 2007
_chemical_formula_moiety 'C43 H59 N4 Sm, 0.25(C6 H14)'
_chemical_formula_sum 'C44.5 H62.5 N4 Sm'
_chemical_formula_weight 803.83
_chemical_name_systematic
; 
 ? 
;
_space_group_IT_number 60
_symmetry_cell_setting orthorhombic
_symmetry_Int_Tables_number 60
_symmetry_space_group_name_Hall '-P 2n 2ab'
_symmetry_space_group_name_H-M 'P b c n'
_atom_sites_solution_hydrogens geom
_atom_sites_solution_primary direct
_atom_sites_solution_secondary difmap
_audit_creation_method SHELXL-97
_cell_angle_alpha 90.00
_cell_angle_beta 90.00
_cell_angle_gamma 90.00
_cell_formula_units_Z 8
_cell_length_a 16.794(3)
_cell_length_b 30.921(5)
_cell_length_c 15.991(3)
_cell_measurement_reflns_used 973
_cell_measurement_temperature 150(2)
_cell_measurement_theta_max 26.1875
_cell_measurement_theta_min 2.1973
_cell_volume 8304(3)
_computing_cell_refinement 'SAINT Ver. 6.45  (Bruker-AXS, 2003)'
_computing_data_collection 'SMART Ver. 5.054 (Bruker-AXS, 1998)'
_computing_data_reduction 'SAINT Ver. 6.45'
_computing_molecular_graphics 'SHELXTL Ver. 6.14 (Bruker-AXS, 2003)'
_computing_publication_material 'modiCIFer-12162005 (Guzei, 2005)'
_computing_structure_refinement 'SHELXL-97 (Sheldrick, 1997)'
_computing_structure_solution 'SHELXS-97 (Sheldrick, 1990)'
_diffrn_ambient_temperature 150(2)
_diffrn_crystal_treatment
;
attached with Exxon Paratone N, to a short length 
of fibre supported on a thin piece of copper wire 
inserted in a copper mounting pin.  The crystal was 
quenched in a cold nitrogen gas stream from an 
Oxford Cryosystems Cryostream. 
;
_diffrn_measured_fraction_theta_full 0.978
_diffrn_measured_fraction_theta_max 0.978
_diffrn_measurement_device_type 'Bruker CCD-1000 area detector'
_diffrn_measurement_method '\w scans'
_diffrn_radiation_monochromator graphite
_diffrn_radiation_source 'fine-focus sealed tube'
_diffrn_radiation_type MoK\a
_diffrn_radiation_wavelength 0.71073
_diffrn_reflns_av_R_equivalents 0.0585
_diffrn_reflns_av_sigmaI/netI 0.0490
_diffrn_reflns_limit_h_max 21
_diffrn_reflns_limit_h_min -22
_diffrn_reflns_limit_k_max 39
_diffrn_reflns_limit_k_min -29
_diffrn_reflns_limit_l_max 21
_diffrn_reflns_limit_l_min -21
_diffrn_reflns_number 58100
_diffrn_reflns_theta_full 28.33
_diffrn_reflns_theta_max 28.33
_diffrn_reflns_theta_min 1.83
_diffrn_standards_decay_% 2.64
_diffrn_standards_number 115
_exptl_absorpt_coefficient_mu 1.448
_exptl_absorpt_correction_T_max 0.751
_exptl_absorpt_correction_T_min 0.634
_exptl_absorpt_correction_type multi-scan
_exptl_absorpt_process_details
;
SADABS  (Bruker-AXS, 2004)
;
_exptl_crystal_colour orange/red
_exptl_crystal_density_diffrn 1.286
_exptl_crystal_density_method 'not measured'
_exptl_crystal_description prism
_exptl_crystal_F_000 3356
_exptl_crystal_size_max 0.35
_exptl_crystal_size_mid 0.25
_exptl_crystal_size_min 0.20
_platon_squeeze_details
;
PLATON (Spek, A.L. (2003), J.Appl.Cryst. 36, 7-13)
SQUEEZE (P. v.d. Sluis & A.L. Spek, Acta Cryst. A46, (1990), 194)
;
_refine_diff_density_max 0.712
_refine_diff_density_min -0.579
_refine_diff_density_rms 0.086
_refine_ls_extinction_method none
_refine_ls_goodness_of_fit_ref 1.052
_refine_ls_hydrogen_treatment constr
_refine_ls_matrix_type full
_refine_ls_number_parameters 443
_refine_ls_number_reflns 10152
_refine_ls_number_restraints 0
_refine_ls_restrained_S_all 1.052
_refine_ls_R_factor_all 0.0665
_refine_ls_R_factor_gt 0.0374
_refine_ls_shift/su_max 0.001
_refine_ls_shift/su_mean 0.000
_refine_ls_structure_factor_coef Fsqd
_refine_ls_weighting_details 'calc w=1/[\s^2^(Fo^2^)+(0.0419P)^2^+0.0000P] where P=(Fo^2^+2Fc^2^)/3'
_refine_ls_weighting_scheme calc
_refine_ls_wR_factor_gt 0.0843
_refine_ls_wR_factor_ref 0.0913
_reflns_number_gt 6934
_reflns_number_total 10152
_reflns_threshold_expression >2sigma(I)
_cod_data_source_file om061143isi20061218_103814.cif
_cod_data_source_block 6
_cod_depositor_comments
;
The following automatic conversions were performed:

'_symmetry_cell_setting' value 'Orthorhombic' changed to
'orthorhombic' according to
/home/saulius/struct/CIF-dictionaries/cif_core.dic dictionary named
'cif_core.dic' version 2.4.1 from 2010-06-29.

Automatic conversion script
Id: cif_fix_values 1715 2011-07-08 13:25:40Z adriana 
;
_cod_original_sg_symbol_Hall '-P 2n 2ab   '
_cod_original_sg_symbol_H-M 'P b c n     '
_cod_original_formula_sum 'C44.50 H62.50 N4 Sm'
_cod_database_code 4072931

loop_
_symmetry_equiv_pos_as_xyz
'x, y, z'
'-x+1/2, -y+1/2, z+1/2'
'x+1/2, -y+1/2, -z'
'-x, y, -z+1/2'
'-x, -y, -z'
'x-1/2, y-1/2, -z-1/2'
'-x-1/2, y-1/2, z'
'x, -y, z-1/2'

loop_
_atom_site_label
_atom_site_type_symbol
_atom_site_fract_x
_atom_site_fract_y
_atom_site_fract_z
_atom_site_U_iso_or_equiv
_atom_site_adp_type
_atom_site_occupancy
_atom_site_symmetry_multiplicity
_atom_site_calc_flag
_atom_site_refinement_flags
Sm1 Sm 0.263574(9) 0.146487(5) 0.402323(9) 0.02832(6) Uani 1 1 d .
N1 N 0.36330(14) 0.08829(8) 0.42672(17) 0.0351(6) Uani 1 1 d .
N2 N 0.40448(13) 0.19156(8) 0.41387(13) 0.0246(5) Uani 1 1 d .
N3 N 0.26433(13) 0.19274(8) 0.27190(14) 0.0275(5) Uani 1 1 d .
N4 N 0.26121(14) 0.09049(9) 0.26170(19) 0.0380(6) Uani 1 1 d .
C1 C 0.3732(2) 0.04976(11) 0.3812(2) 0.0478(9) Uani 1 1 d .
C2 C 0.4517(2) 0.03727(11) 0.3805(2) 0.0520(10) Uani 1 1 d .
H2 H 0.4735 0.0127 0.3531 0.062 Uiso 1 1 calc R
C3 C 0.49352(19) 0.06787(10) 0.4281(2) 0.0442(9) Uani 1 1 d .
H3 H 0.5491 0.0679 0.4391 0.053 Uiso 1 1 calc R
C4 C 0.43935(17) 0.09754(10) 0.4558(2) 0.0343(7) Uani 1 1 d .
C5 C 0.45187(17) 0.13383(11) 0.51752(18) 0.0349(7) Uani 1 1 d .
C6 C 0.4235(2) 0.11875(13) 0.6053(2) 0.0508(10) Uani 1 1 d .
H6A H 0.4325 0.1424 0.6459 0.061 Uiso 1 1 calc R
H6B H 0.3656 0.1131 0.6032 0.061 Uiso 1 1 calc R
C7 C 0.4659(3) 0.07805(16) 0.6367(3) 0.0935(18) Uani 1 1 d .
H7A H 0.4579 0.0545 0.5966 0.140 Uiso 1 1 calc R
H7B H 0.4440 0.0697 0.6912 0.140 Uiso 1 1 calc R
H7C H 0.5230 0.0839 0.6424 0.140 Uiso 1 1 calc R
C8 C 0.54054(18) 0.14816(11) 0.52142(19) 0.0403(8) Uani 1 1 d .
H8A H 0.5720 0.1246 0.5472 0.048 Uiso 1 1 calc R
H8B H 0.5603 0.1521 0.4636 0.048 Uiso 1 1 calc R
C9 C 0.5555(2) 0.18976(14) 0.5703(3) 0.0647(12) Uani 1 1 d .
H9A H 0.5273 0.2137 0.5434 0.097 Uiso 1 1 calc R
H9B H 0.6128 0.1959 0.5711 0.097 Uiso 1 1 calc R
H9C H 0.5363 0.1863 0.6277 0.097 Uiso 1 1 calc R
C10 C 0.40050(16) 0.17146(10) 0.49260(16) 0.0269(6) Uani 1 1 d .
C11 C 0.34216(17) 0.19230(10) 0.53612(18) 0.0329(7) Uani 1 1 d .
H11 H 0.3253 0.1854 0.5912 0.039 Uiso 1 1 calc R
C12 C 0.31087(17) 0.22570(10) 0.48632(17) 0.0313(7) Uani 1 1 d .
H12 H 0.2697 0.2451 0.5022 0.038 Uiso 1 1 calc R
C13 C 0.34983(16) 0.22550(9) 0.41092(16) 0.0249(6) Uani 1 1 d .
C14 C 0.46179(16) 0.18021(9) 0.34785(16) 0.0286(7) Uani 1 1 d .
H14A H 0.5109 0.1968 0.3558 0.043 Uiso 1 1 calc R
H14B H 0.4389 0.1870 0.2931 0.043 Uiso 1 1 calc R
H14C H 0.4737 0.1492 0.3508 0.043 Uiso 1 1 calc R
C15 C 0.33879(16) 0.25463(9) 0.33662(16) 0.0257(6) Uani 1 1 d .
C16 C 0.26745(17) 0.28519(10) 0.35484(18) 0.0310(7) Uani 1 1 d .
H16A H 0.2199 0.2673 0.3666 0.037 Uiso 1 1 calc R
H16B H 0.2794 0.3020 0.4060 0.037 Uiso 1 1 calc R
C17 C 0.2474(2) 0.31659(13) 0.2849(2) 0.0513(10) Uani 1 1 d .
H17A H 0.2924 0.3362 0.2758 0.077 Uiso 1 1 calc R
H17B H 0.2002 0.3334 0.3003 0.077 Uiso 1 1 calc R
H17C H 0.2366 0.3004 0.2334 0.077 Uiso 1 1 calc R
C18 C 0.41517(17) 0.28105(10) 0.32044(17) 0.0324(7) Uani 1 1 d .
H18A H 0.4577 0.2610 0.3025 0.039 Uiso 1 1 calc R
H18B H 0.4050 0.3012 0.2736 0.039 Uiso 1 1 calc R
C19 C 0.4452(2) 0.30682(13) 0.3942(2) 0.0533(10) Uani 1 1 d .
H19A H 0.4048 0.3280 0.4108 0.080 Uiso 1 1 calc R
H19B H 0.4943 0.3219 0.3787 0.080 Uiso 1 1 calc R
H19C H 0.4559 0.2873 0.4411 0.080 Uiso 1 1 calc R
C20 C 0.31751(15) 0.22682(9) 0.26229(17) 0.0257(6) Uani 1 1 d .
C21 C 0.33778(16) 0.23262(10) 0.18001(17) 0.0294(7) Uani 1 1 d .
H21 H 0.3740 0.2533 0.1581 0.035 Uiso 1 1 calc R
C22 C 0.29372(18) 0.20153(10) 0.13443(19) 0.0348(7) Uani 1 1 d .
H22 H 0.2949 0.1974 0.0756 0.042 Uiso 1 1 calc R
C23 C 0.24930(16) 0.17864(10) 0.19055(19) 0.0321(7) Uani 1 1 d .
C24 C 0.18461(18) 0.14607(10) 0.17223(18) 0.0349(7) Uani 1 1 d .
C25 C 0.10284(17) 0.16823(11) 0.1899(2) 0.0381(8) Uani 1 1 d .
H25A H 0.0600 0.1477 0.1746 0.046 Uiso 1 1 calc R
H25B H 0.0987 0.1735 0.2508 0.046 Uiso 1 1 calc R
C26 C 0.0879(2) 0.21024(12) 0.1452(2) 0.0510(9) Uani 1 1 d .
H26A H 0.1300 0.2309 0.1593 0.076 Uiso 1 1 calc R
H26B H 0.0362 0.2220 0.1624 0.076 Uiso 1 1 calc R
H26C H 0.0877 0.2052 0.0847 0.076 Uiso 1 1 calc R
C27 C 0.1905(2) 0.13237(13) 0.0779(2) 0.0501(10) Uani 1 1 d .
H27A H 0.1848 0.1586 0.0430 0.060 Uiso 1 1 calc R
H27B H 0.2444 0.1205 0.0678 0.060 Uiso 1 1 calc R
C28 C 0.1300(2) 0.09934(13) 0.0486(3) 0.0694(12) Uani 1 1 d .
H28A H 0.1351 0.0730 0.0822 0.104 Uiso 1 1 calc R
H28B H 0.1395 0.0925 -0.0104 0.104 Uiso 1 1 calc R
H28C H 0.0762 0.1112 0.0551 0.104 Uiso 1 1 calc R
C29 C 0.18940(17) 0.10683(10) 0.2274(2) 0.0386(8) Uani 1 1 d .
C30 C 0.12982(19) 0.08069(11) 0.2532(2) 0.0506(10) Uani 1 1 d .
H30 H 0.0751 0.0843 0.2399 0.061 Uiso 1 1 calc R
C31 C 0.1617(2) 0.04726(12) 0.3031(3) 0.0561(10) Uani 1 1 d .
H31 H 0.1322 0.0247 0.3289 0.067 Uiso 1 1 calc R
C32 C 0.24214(19) 0.05288(11) 0.3080(3) 0.0478(9) Uani 1 1 d .
C33 C 0.33720(18) 0.09479(12) 0.2161(2) 0.0478(9) Uani 1 1 d .
H33A H 0.3813 0.0863 0.2527 0.072 Uiso 1 1 calc R
H33B H 0.3444 0.1249 0.1985 0.072 Uiso 1 1 calc R
H33C H 0.3364 0.0760 0.1667 0.072 Uiso 1 1 calc R
C34 C 0.3028(2) 0.02408(12) 0.3490(3) 0.0602(11) Uani 1 1 d .
C35 C 0.3336(2) -0.00991(13) 0.2837(4) 0.0884(17) Uani 1 1 d .
H35A H 0.3586 0.0057 0.2364 0.106 Uiso 1 1 calc R
H35B H 0.3753 -0.0279 0.3104 0.106 Uiso 1 1 calc R
C36 C 0.2678(3) -0.03985(18) 0.2493(5) 0.147(3) Uani 1 1 d .
H36A H 0.2420 -0.0550 0.2958 0.221 Uiso 1 1 calc R
H36B H 0.2915 -0.0610 0.2111 0.221 Uiso 1 1 calc R
H36C H 0.2283 -0.0225 0.2191 0.221 Uiso 1 1 calc R
C37 C 0.2617(2) 0.00244(15) 0.4245(4) 0.0856(17) Uani 1 1 d .
H37A H 0.2142 -0.0134 0.4041 0.103 Uiso 1 1 calc R
H37B H 0.2429 0.0253 0.4629 0.103 Uiso 1 1 calc R
C38 C 0.3146(3) -0.02925(16) 0.4741(4) 0.128(3) Uani 1 1 d .
H38A H 0.3316 -0.0529 0.4374 0.192 Uiso 1 1 calc R
H38B H 0.2844 -0.0411 0.5212 0.192 Uiso 1 1 calc R
H38C H 0.3616 -0.0139 0.4952 0.192 Uiso 1 1 calc R
C39 C 0.1745(2) 0.12446(14) 0.5398(2) 0.0497(10) Uani 1 1 d .
H39 H 0.2025 0.1100 0.5831 0.060 Uiso 1 1 calc R
C40 C 0.13705(19) 0.10547(12) 0.4729(2) 0.0515(10) Uani 1 1 d .
H40 H 0.1345 0.0753 0.4625 0.062 Uiso 1 1 calc R
C41 C 0.1035(2) 0.13741(14) 0.4225(2) 0.0540(11) Uani 1 1 d .
H41 H 0.0741 0.1329 0.3725 0.065 Uiso 1 1 calc R
C42 C 0.1209(2) 0.17697(14) 0.4590(3) 0.0567(11) Uani 1 1 d .
H42 H 0.1065 0.2046 0.4381 0.068 Uiso 1 1 calc R
C43 C 0.1637(2) 0.16866(14) 0.5322(2) 0.0548(10) Uani 1 1 d .
H43 H 0.1824 0.1899 0.5705 0.066 Uiso 1 1 calc R

loop_
_atom_site_aniso_label
_atom_site_aniso_U_11
_atom_site_aniso_U_22
_atom_site_aniso_U_33
_atom_site_aniso_U_23
_atom_site_aniso_U_13
_atom_site_aniso_U_12
Sm1 0.01580(8) 0.03028(10) 0.03889(9) 0.00622(7) 0.00128(6) 0.00249(6)
N1 0.0207(13) 0.0294(15) 0.0552(17) 0.0066(13) -0.0040(11) -0.0010(11)
N2 0.0159(12) 0.0297(14) 0.0283(12) 0.0011(10) 0.0010(9) 0.0022(9)
N3 0.0179(11) 0.0312(14) 0.0335(13) -0.0016(11) -0.0012(10) 0.0008(10)
N4 0.0198(12) 0.0331(15) 0.0610(18) -0.0050(13) -0.0021(12) 0.0033(11)
C1 0.035(2) 0.029(2) 0.080(3) 0.0054(17) -0.0148(17) 0.0030(15)
C2 0.0311(19) 0.031(2) 0.094(3) -0.0033(19) -0.0117(18) 0.0094(15)
C3 0.0199(16) 0.041(2) 0.071(2) 0.0054(18) -0.0102(15) 0.0076(14)
C4 0.0201(15) 0.038(2) 0.0450(18) 0.0108(15) -0.0030(13) 0.0024(13)
C5 0.0230(16) 0.047(2) 0.0346(16) 0.0098(14) -0.0003(13) 0.0038(13)
C6 0.041(2) 0.069(3) 0.042(2) 0.0265(18) 0.0033(16) 0.0143(18)
C7 0.089(4) 0.118(4) 0.074(3) 0.060(3) 0.019(3) 0.053(3)
C8 0.0271(17) 0.052(2) 0.0413(18) 0.0018(16) -0.0099(13) 0.0034(15)
C9 0.037(2) 0.085(3) 0.072(3) -0.020(2) -0.019(2) -0.002(2)
C10 0.0208(14) 0.0337(18) 0.0261(14) 0.0050(13) -0.0017(11) -0.0018(12)
C11 0.0308(17) 0.043(2) 0.0244(14) 0.0026(13) 0.0026(12) -0.0009(14)
C12 0.0270(16) 0.0351(18) 0.0319(15) -0.0008(14) 0.0034(12) 0.0021(13)
C13 0.0199(14) 0.0282(16) 0.0265(14) 0.0025(12) -0.0024(11) -0.0005(12)
C14 0.0213(15) 0.0338(18) 0.0307(15) 0.0029(13) 0.0049(12) 0.0028(12)
C15 0.0208(14) 0.0289(17) 0.0275(14) 0.0030(12) 0.0005(11) 0.0006(12)
C16 0.0285(16) 0.0297(17) 0.0350(16) 0.0026(13) 0.0026(13) 0.0042(13)
C17 0.047(2) 0.053(2) 0.053(2) 0.0152(18) 0.0075(17) 0.0252(17)
C18 0.0273(16) 0.0354(19) 0.0346(16) 0.0048(14) 0.0018(12) -0.0043(13)
C19 0.047(2) 0.065(3) 0.048(2) -0.0042(18) 0.0017(17) -0.0241(19)
C20 0.0176(14) 0.0298(17) 0.0296(14) 0.0050(12) -0.0006(11) 0.0045(12)
C21 0.0228(15) 0.0349(18) 0.0305(15) 0.0063(13) -0.0001(12) 0.0070(13)
C22 0.0292(16) 0.047(2) 0.0284(15) -0.0023(14) -0.0052(13) 0.0074(15)
C23 0.0242(17) 0.0374(19) 0.0347(16) -0.0028(14) -0.0061(12) 0.0029(13)
C24 0.0274(16) 0.0393(19) 0.0380(16) -0.0081(15) -0.0054(13) 0.0006(14)
C25 0.0228(16) 0.044(2) 0.0473(19) -0.0011(16) -0.0080(14) 0.0024(14)
C26 0.041(2) 0.058(3) 0.054(2) 0.0063(19) -0.0008(17) 0.0106(17)
C27 0.039(2) 0.064(3) 0.048(2) -0.0185(18) -0.0038(16) 0.0018(18)
C28 0.062(3) 0.079(3) 0.067(3) -0.031(2) -0.015(2) -0.009(2)
C29 0.0214(16) 0.039(2) 0.055(2) -0.0118(16) -0.0093(14) 0.0030(14)
C30 0.0229(18) 0.043(2) 0.086(3) 0.000(2) -0.0116(17) -0.0001(15)
C31 0.0310(19) 0.041(2) 0.096(3) 0.010(2) -0.0130(19) -0.0079(16)
C32 0.0306(18) 0.0255(19) 0.087(3) -0.0041(18) -0.0152(17) 0.0023(14)
C33 0.0257(17) 0.054(2) 0.064(2) -0.0157(19) -0.0024(16) 0.0095(15)
C34 0.033(2) 0.029(2) 0.119(3) -0.001(2) -0.023(2) 0.0023(16)
C35 0.053(3) 0.039(3) 0.173(5) -0.040(3) -0.038(3) 0.0175(19)
C36 0.080(4) 0.068(4) 0.295(9) -0.079(5) -0.085(5) 0.018(3)
C37 0.049(2) 0.046(3) 0.162(5) 0.045(3) -0.039(3) -0.011(2)
C38 0.069(3) 0.071(4) 0.244(7) 0.082(4) -0.070(4) -0.015(3)
C39 0.0277(18) 0.076(3) 0.046(2) 0.026(2) 0.0089(15) -0.0020(18)
C40 0.0299(19) 0.059(3) 0.065(3) 0.016(2) 0.0071(17) -0.0134(17)
C41 0.0160(17) 0.086(3) 0.061(2) 0.024(2) 0.0029(15) -0.0013(18)
C42 0.030(2) 0.061(3) 0.079(3) 0.029(2) 0.0256(19) 0.0180(18)
C43 0.034(2) 0.067(3) 0.063(2) -0.007(2) 0.0247(18) -0.0065(19)

loop_
_atom_type_symbol
_atom_type_description
_atom_type_scat_dispersion_real
_atom_type_scat_dispersion_imag
_atom_type_scat_source
C C 0.0033 0.0016 'International Tables Vol C Tables 4.2.6.8 and 6.1.1.4'
H H 0.0000 0.0000 'International Tables Vol C Tables 4.2.6.8 and 6.1.1.4'
N N 0.0061 0.0033 'International Tables Vol C Tables 4.2.6.8 and 6.1.1.4'
Sm Sm -0.1638 3.4418 'International Tables Vol C Tables 4.2.6.8 and 6.1.1.4'

loop_
_geom_angle_atom_site_label_1
_geom_angle_atom_site_label_2
_geom_angle_atom_site_label_3
_geom_angle
N1 Sm1 N3 122.33(8)
N1 Sm1 C40 97.10(10)
N3 Sm1 C40 127.57(9)
N1 Sm1 C41 124.84(10)
N3 Sm1 C41 99.28(9)
C40 Sm1 C41 29.66(10)
N1 Sm1 C42 142.02(10)
N3 Sm1 C42 94.77(9)
C40 Sm1 C42 48.51(12)
C41 Sm1 C42 29.47(11)
N1 Sm1 C39 93.55(10)
N3 Sm1 C39 143.47(9)
C40 Sm1 C39 29.10(11)
C41 Sm1 C39 48.78(11)
C42 Sm1 C39 48.79(11)
N1 Sm1 N2 77.12(7)
N3 Sm1 N2 76.39(7)
C40 Sm1 N2 151.64(9)
C41 Sm1 N2 153.29(11)
C42 Sm1 N2 123.88(11)
C39 Sm1 N2 122.72(9)
N1 Sm1 C43 118.10(11)
N3 Sm1 C43 118.94(11)
C40 Sm1 C43 47.78(12)
C41 Sm1 C43 48.35(12)
C42 Sm1 C43 29.51(11)
C39 Sm1 C43 29.14(11)
N2 Sm1 C43 110.27(9)
N1 Sm1 C10 64.50(8)
N3 Sm1 C10 105.24(8)
C40 Sm1 C10 123.50(10)
C41 Sm1 C10 140.53(10)
C42 Sm1 C10 116.78(12)
C39 Sm1 C10 95.88(10)
N2 Sm1 C10 29.17(7)
C43 Sm1 C10 92.41(10)
N1 Sm1 N4 72.10(8)
N3 Sm1 N4 72.04(9)
C40 Sm1 N4 91.90(10)
C41 Sm1 N4 90.99(11)
C42 Sm1 N4 117.49(11)
C39 Sm1 N4 118.39(11)
N2 Sm1 N4 111.97(7)
C43 Sm1 N4 137.76(10)
C10 Sm1 N4 125.69(7)
N1 Sm1 C13 105.71(8)
N3 Sm1 C13 63.35(7)
C40 Sm1 C13 141.13(10)
C41 Sm1 C13 125.87(11)
C42 Sm1 C13 97.72(11)
C39 Sm1 C13 116.88(11)
N2 Sm1 C13 28.81(7)
C43 Sm1 C13 93.42(10)
C10 Sm1 C13 47.56(8)
N4 Sm1 C13 124.72(8)
N1 Sm1 C11 86.04(9)
N3 Sm1 C11 109.37(8)
C40 Sm1 C11 106.18(10)
C41 Sm1 C11 114.47(11)
C42 Sm1 C11 89.17(12)
C39 Sm1 C11 77.13(10)
N2 Sm1 C11 46.25(7)
C43 Sm1 C11 66.25(10)
C10 Sm1 C11 27.61(8)
N4 Sm1 C11 153.29(8)
C13 Sm1 C11 46.32(8)
C4 N1 C1 103.8(3)
C4 N1 Sm1 121.5(2)
C1 N1 Sm1 127.7(2)
C13 N2 C10 109.4(2)
C13 N2 C14 125.9(2)
C10 N2 C14 124.6(2)
C13 N2 Sm1 79.22(15)
C10 N2 Sm1 78.19(15)
C14 N2 Sm1 113.17(16)
C20 N3 C23 104.5(2)
C20 N3 Sm1 121.55(17)
C23 N3 Sm1 126.26(19)
C32 N4 C29 107.6(2)
C32 N4 C33 121.9(3)
C29 N4 C33 120.8(3)
C32 N4 Sm1 95.1(2)
C29 N4 Sm1 95.78(18)
C33 N4 Sm1 108.93(19)
C2 C1 N1 110.8(3)
C2 C1 C34 126.8(3)
N1 C1 C34 121.9(3)
C1 C2 C3 106.6(3)
C1 C2 H2 126.7
C3 C2 H2 126.7
C4 C3 C2 107.2(3)
C4 C3 H3 126.4
C2 C3 H3 126.4
C3 C4 N1 111.5(3)
C3 C4 C5 128.2(3)
N1 C4 C5 120.0(3)
C10 C5 C4 108.8(2)
C10 C5 C6 107.2(2)
C4 C5 C6 109.0(3)
C10 C5 C8 109.9(3)
C4 C5 C8 111.8(3)
C6 C5 C8 110.0(3)
C7 C6 C5 113.6(3)
C7 C6 H6A 108.8
C5 C6 H6A 108.8
C7 C6 H6B 108.8
C5 C6 H6B 108.8
H6A C6 H6B 107.7
C6 C7 H7A 109.5
C6 C7 H7B 109.5
H7A C7 H7B 109.5
C6 C7 H7C 109.5
H7A C7 H7C 109.5
H7B C7 H7C 109.5
C9 C8 C5 114.8(3)
C9 C8 H8A 108.6
C5 C8 H8A 108.6
C9 C8 H8B 108.6
C5 C8 H8B 108.6
H8A C8 H8B 107.6
C8 C9 H9A 109.5
C8 C9 H9B 109.5
H9A C9 H9B 109.5
C8 C9 H9C 109.5
H9A C9 H9C 109.5
H9B C9 H9C 109.5
C11 C10 N2 106.4(2)
C11 C10 C5 130.0(3)
N2 C10 C5 123.6(2)
C11 C10 Sm1 78.75(17)
N2 C10 Sm1 72.64(14)
C5 C10 Sm1 113.04(19)
C10 C11 C12 109.1(3)
C10 C11 Sm1 73.64(16)
C12 C11 Sm1 76.69(17)
C10 C11 H11 125.5
C12 C11 H11 125.5
Sm1 C11 H11 116.2
C13 C12 C11 108.4(3)
C13 C12 Sm1 73.75(17)
C11 C12 Sm1 75.20(18)
C13 C12 H12 125.8
C11 C12 H12 125.8
Sm1 C12 H12 117.2
C12 C13 N2 106.7(2)
C12 C13 C15 129.3(3)
N2 C13 C15 124.0(2)
C12 C13 Sm1 78.66(17)
N2 C13 Sm1 71.97(15)
C15 C13 Sm1 114.45(17)
N2 C14 H14A 109.5
N2 C14 H14B 109.5
H14A C14 H14B 109.5
N2 C14 H14C 109.5
H14A C14 H14C 109.5
H14B C14 H14C 109.5
C13 C15 C20 108.1(2)
C13 C15 C18 110.3(2)
C20 C15 C18 111.5(2)
C13 C15 C16 108.2(2)
C20 C15 C16 108.2(2)
C18 C15 C16 110.5(2)
C17 C16 C15 115.0(2)
C17 C16 H16A 108.5
C15 C16 H16A 108.5
C17 C16 H16B 108.5
C15 C16 H16B 108.5
H16A C16 H16B 107.5
C16 C17 H17A 109.5
C16 C17 H17B 109.5
H17A C17 H17B 109.5
C16 C17 H17C 109.5
H17A C17 H17C 109.5
H17B C17 H17C 109.5
C19 C18 C15 115.2(2)
C19 C18 H18A 108.5
C15 C18 H18A 108.5
C19 C18 H18B 108.5
C15 C18 H18B 108.5
H18A C18 H18B 107.5
C18 C19 H19A 109.5
C18 C19 H19B 109.5
H19A C19 H19B 109.5
C18 C19 H19C 109.5
H19A C19 H19C 109.5
H19B C19 H19C 109.5
C21 C20 N3 111.4(3)
C21 C20 C15 128.5(3)
N3 C20 C15 119.8(2)
C20 C21 C22 106.0(3)
C20 C21 H21 127.0
C22 C21 H21 127.0
C23 C22 C21 107.4(3)
C23 C22 H22 126.3
C21 C22 H22 126.3
C22 C23 N3 110.6(3)
C22 C23 C24 127.7(3)
N3 C23 C24 121.3(3)
C29 C24 C23 112.7(2)
C29 C24 C25 107.2(3)
C23 C24 C25 107.8(3)
C29 C24 C27 110.1(3)
C23 C24 C27 108.7(3)
C25 C24 C27 110.4(3)
C26 C25 C24 116.1(3)
C26 C25 H25A 108.3
C24 C25 H25A 108.3
C26 C25 H25B 108.3
C24 C25 H25B 108.3
H25A C25 H25B 107.4
C25 C26 H26A 109.5
C25 C26 H26B 109.5
H26A C26 H26B 109.5
C25 C26 H26C 109.5
H26A C26 H26C 109.5
H26B C26 H26C 109.5
C28 C27 C24 115.9(3)
C28 C27 H27A 108.3
C24 C27 H27A 108.3
C28 C27 H27B 108.3
C24 C27 H27B 108.3
H27A C27 H27B 107.4
C27 C28 H28A 109.5
C27 C28 H28B 109.5
H28A C28 H28B 109.5
C27 C28 H28C 109.5
H28A C28 H28C 109.5
H28B C28 H28C 109.5
C30 C29 N4 107.4(3)
C30 C29 C24 128.5(3)
N4 C29 C24 124.1(3)
C29 C30 C31 109.3(3)
C29 C30 H30 125.4
C31 C30 H30 125.4
C32 C31 C30 108.3(3)
C32 C31 H31 125.8
C30 C31 H31 125.8
C31 C32 N4 107.4(3)
C31 C32 C34 128.3(3)
N4 C32 C34 124.2(3)
N4 C33 H33A 109.5
N4 C33 H33B 109.5
H33A C33 H33B 109.5
N4 C33 H33C 109.5
H33A C33 H33C 109.5
H33B C33 H33C 109.5
C32 C34 C1 111.5(3)
C32 C34 C37 107.1(3)
C1 C34 C37 108.1(4)
C32 C34 C35 109.3(4)
C1 C34 C35 108.6(3)
C37 C34 C35 112.2(4)
C36 C35 C34 113.7(4)
C36 C35 H35A 108.8
C34 C35 H35A 108.8
C36 C35 H35B 108.8
C34 C35 H35B 108.8
H35A C35 H35B 107.7
C35 C36 H36A 109.5
C35 C36 H36B 109.5
H36A C36 H36B 109.5
C35 C36 H36C 109.5
H36A C36 H36C 109.5
H36B C36 H36C 109.5
C34 C37 C38 114.8(4)
C34 C37 H37A 108.6
C38 C37 H37A 108.6
C34 C37 H37B 108.6
C38 C37 H37B 108.6
H37A C37 H37B 107.5
C37 C38 H38A 109.5
C37 C38 H38B 109.5
H38A C38 H38B 109.5
C37 C38 H38C 109.5
H38A C38 H38C 109.5
H38B C38 H38C 109.5
C40 C39 C43 107.1(3)
C40 C39 Sm1 74.42(19)
C43 C39 Sm1 75.88(18)
C40 C39 H39 126.4
C43 C39 H39 126.4
Sm1 C39 H39 115.6
C39 C40 C41 109.4(4)
C39 C40 Sm1 76.48(19)
C41 C40 Sm1 75.29(19)
C39 C40 H40 125.3
C41 C40 H40 125.3
Sm1 C40 H40 115.0
C42 C41 C40 107.2(4)
C42 C41 Sm1 75.52(19)
C40 C41 Sm1 75.04(19)
C42 C41 H41 126.4
C40 C41 H41 126.4
Sm1 C41 H41 115.4
C41 C42 C43 107.4(3)
C41 C42 Sm1 75.01(19)
C43 C42 Sm1 76.32(19)
C41 C42 H42 126.3
C43 C42 H42 126.3
Sm1 C42 H42 114.7
C39 C43 C42 108.8(4)
C39 C43 Sm1 74.98(19)
C42 C43 Sm1 74.16(19)
C39 C43 H43 125.6
C42 C43 H43 125.6
Sm1 C43 H43 117.2

loop_
_geom_bond_atom_site_label_1
_geom_bond_atom_site_label_2
_geom_bond_distance
Sm1 N1 2.489(3)
Sm1 N3 2.529(2)
Sm1 C40 2.719(3)
Sm1 C41 2.723(3)
Sm1 C42 2.729(3)
Sm1 C39 2.745(3)
Sm1 N2 2.753(2)
Sm1 C43 2.756(3)
Sm1 C10 2.823(3)
Sm1 N4 2.838(3)
Sm1 C13 2.844(3)
Sm1 C11 2.885(3)
N1 C4 1.389(4)
N1 C1 1.406(4)
N2 C13 1.395(3)
N2 C10 1.406(3)
N2 C14 1.471(3)
N3 C20 1.390(4)
N3 C23 1.395(4)
N4 C32 1.416(5)
N4 C29 1.418(4)
N4 C33 1.476(4)
C1 C2 1.374(5)
C1 C34 1.515(5)
C2 C3 1.403(5)
C2 H2 0.9500
C3 C4 1.365(4)
C3 H3 0.9500
C4 C5 1.509(4)
C5 C10 1.502(4)
C5 C6 1.554(4)
C5 C8 1.555(4)
C6 C7 1.531(5)
C6 H6A 0.9900
C6 H6B 0.9900
C7 H7A 0.9800
C7 H7B 0.9800
C7 H7C 0.9800
C8 C9 1.526(5)
C8 H8A 0.9900
C8 H8B 0.9900
C9 H9A 0.9800
C9 H9B 0.9800
C9 H9C 0.9800
C10 C11 1.364(4)
C11 C12 1.406(4)
C11 H11 0.9500
C12 C13 1.372(4)
C12 H12 0.9500
C13 C15 1.502(4)
C14 H14A 0.9800
C14 H14B 0.9800
C14 H14C 0.9800
C15 C20 1.510(4)
C15 C18 1.543(4)
C15 C16 1.553(4)
C16 C17 1.519(4)
C16 H16A 0.9900
C16 H16B 0.9900
C17 H17A 0.9800
C17 H17B 0.9800
C17 H17C 0.9800
C18 C19 1.510(4)
C18 H18A 0.9900
C18 H18B 0.9900
C19 H19A 0.9800
C19 H19B 0.9800
C19 H19C 0.9800
C20 C21 1.371(4)
C21 C22 1.415(4)
C21 H21 0.9500
C22 C23 1.365(4)
C22 H22 0.9500
C23 C24 1.510(4)
C24 C29 1.503(4)
C24 C25 1.561(4)
C24 C27 1.569(4)
C25 C26 1.505(4)
C25 H25A 0.9900
C25 H25B 0.9900
C26 H26A 0.9800
C26 H26B 0.9800
C26 H26C 0.9800
C27 C28 1.515(5)
C27 H27A 0.9900
C27 H27B 0.9900
C28 H28A 0.9800
C28 H28B 0.9800
C28 H28C 0.9800
C29 C30 1.351(4)
C30 C31 1.411(5)
C30 H30 0.9500
C31 C32 1.364(4)
C31 H31 0.9500
C32 C34 1.503(5)
C33 H33A 0.9800
C33 H33B 0.9800
C33 H33C 0.9800
C34 C37 1.543(7)
C34 C35 1.570(6)
C35 C36 1.543(6)
C35 H35A 0.9900
C35 H35B 0.9900
C36 H36A 0.9800
C36 H36B 0.9800
C36 H36C 0.9800
C37 C38 1.544(5)
C37 H37A 0.9900
C37 H37B 0.9900
C38 H38A 0.9800
C38 H38B 0.9800
C38 H38C 0.9800
C39 C40 1.373(5)
C39 C43 1.384(5)
C39 H39 0.9500
C40 C41 1.393(5)
C40 H40 0.9500
C41 C42 1.387(5)
C41 H41 0.9500
C42 C43 1.397(5)
C42 H42 0.9500
C43 H43 0.9500

loop_
_geom_torsion_atom_site_label_1
_geom_torsion_atom_site_label_2
_geom_torsion_atom_site_label_3
_geom_torsion_atom_site_label_4
_geom_torsion
N3 Sm1 N1 C4 80.0(2)
C40 Sm1 N1 C4 -136.3(2)
C41 Sm1 N1 C4 -147.7(2)
C42 Sm1 N1 C4 -114.0(3)
C39 Sm1 N1 C4 -107.2(2)
N2 Sm1 N1 C4 15.5(2)
C43 Sm1 N1 C4 -90.8(2)
C10 Sm1 N1 C4 -12.4(2)
N4 Sm1 N1 C4 134.0(2)
C13 Sm1 N1 C4 12.0(2)
C11 Sm1 N1 C4 -30.4(2)
N3 Sm1 N1 C1 -65.7(3)
C40 Sm1 N1 C1 78.0(3)
C41 Sm1 N1 C1 66.6(3)
C42 Sm1 N1 C1 100.3(3)
C39 Sm1 N1 C1 107.0(3)
N2 Sm1 N1 C1 -130.2(3)
C43 Sm1 N1 C1 123.5(3)
C10 Sm1 N1 C1 -158.2(3)
N4 Sm1 N1 C1 -11.7(3)
C13 Sm1 N1 C1 -133.8(3)
C11 Sm1 N1 C1 -176.2(3)
N1 Sm1 N2 C13 -172.86(16)
N3 Sm1 N2 C13 58.84(14)
C40 Sm1 N2 C13 -91.9(2)
C41 Sm1 N2 C13 -24.7(3)
C42 Sm1 N2 C13 -27.74(18)
C39 Sm1 N2 C13 -86.96(17)
C43 Sm1 N2 C13 -57.35(17)
C10 Sm1 N2 C13 -112.6(2)
N4 Sm1 N2 C13 122.75(15)
C11 Sm1 N2 C13 -75.92(16)
N1 Sm1 N2 C10 -60.23(16)
N3 Sm1 N2 C10 171.47(17)
C40 Sm1 N2 C10 20.7(3)
C41 Sm1 N2 C10 87.9(2)
C42 Sm1 N2 C10 84.88(18)
C39 Sm1 N2 C10 25.7(2)
C43 Sm1 N2 C10 55.27(18)
N4 Sm1 N2 C10 -124.62(16)
C13 Sm1 N2 C10 112.6(2)
C11 Sm1 N2 C10 36.70(16)
N1 Sm1 N2 C14 62.59(18)
N3 Sm1 N2 C14 -65.70(17)
C40 Sm1 N2 C14 143.6(2)
C41 Sm1 N2 C14 -149.3(2)
C42 Sm1 N2 C14 -152.29(18)
C39 Sm1 N2 C14 148.49(18)
C43 Sm1 N2 C14 178.10(18)
C10 Sm1 N2 C14 122.8(2)
N4 Sm1 N2 C14 -1.79(19)
C13 Sm1 N2 C14 -124.5(2)
C11 Sm1 N2 C14 159.5(2)
N1 Sm1 N3 C20 -78.3(2)
C40 Sm1 N3 C20 149.6(2)
C41 Sm1 N3 C20 139.7(2)
C42 Sm1 N3 C20 110.4(2)
C39 Sm1 N3 C20 114.0(2)
N2 Sm1 N3 C20 -13.38(19)
C43 Sm1 N3 C20 92.5(2)
C10 Sm1 N3 C20 -9.1(2)
N4 Sm1 N3 C20 -132.3(2)
C13 Sm1 N3 C20 14.10(19)
C11 Sm1 N3 C20 19.5(2)
N1 Sm1 N3 C23 66.3(2)
C40 Sm1 N3 C23 -65.9(2)
C41 Sm1 N3 C23 -75.8(2)
C42 Sm1 N3 C23 -105.1(2)
C39 Sm1 N3 C23 -101.5(3)
N2 Sm1 N3 C23 131.1(2)
C43 Sm1 N3 C23 -123.0(2)
C10 Sm1 N3 C23 135.4(2)
N4 Sm1 N3 C23 12.3(2)
C13 Sm1 N3 C23 158.6(2)
C11 Sm1 N3 C23 164.1(2)
N1 Sm1 N4 C32 58.43(17)
N3 Sm1 N4 C32 -167.51(18)
C40 Sm1 N4 C32 -38.41(18)
C41 Sm1 N4 C32 -68.07(18)
C42 Sm1 N4 C32 -81.53(19)
C39 Sm1 N4 C32 -25.8(2)
N2 Sm1 N4 C32 125.92(16)
C43 Sm1 N4 C32 -53.9(2)
C10 Sm1 N4 C32 96.32(18)
C13 Sm1 N4 C32 155.46(16)
C11 Sm1 N4 C32 94.9(2)
N1 Sm1 N4 C29 166.8(2)
N3 Sm1 N4 C29 -59.17(19)
C40 Sm1 N4 C29 69.9(2)
C41 Sm1 N4 C29 40.3(2)
C42 Sm1 N4 C29 26.8(2)
C39 Sm1 N4 C29 82.5(2)
N2 Sm1 N4 C29 -125.75(18)
C43 Sm1 N4 C29 54.4(3)
C10 Sm1 N4 C29 -155.34(18)
C13 Sm1 N4 C29 -96.21(19)
C11 Sm1 N4 C29 -156.7(2)
N1 Sm1 N4 C33 -67.9(2)
N3 Sm1 N4 C33 66.2(2)
C40 Sm1 N4 C33 -164.7(2)
C41 Sm1 N4 C33 165.6(2)
C42 Sm1 N4 C33 152.2(2)
C39 Sm1 N4 C33 -152.1(2)
N2 Sm1 N4 C33 -0.4(2)
C43 Sm1 N4 C33 179.8(2)
C10 Sm1 N4 C33 -30.0(2)
C13 Sm1 N4 C33 29.2(2)
C11 Sm1 N4 C33 -31.3(3)
C4 N1 C1 C2 -2.0(4)
Sm1 N1 C1 C2 148.4(3)
C4 N1 C1 C34 170.6(3)
Sm1 N1 C1 C34 -39.0(5)
N1 C1 C2 C3 1.3(4)
C34 C1 C2 C3 -170.8(4)
C1 C2 C3 C4 0.0(4)
C2 C3 C4 N1 -1.3(4)
C2 C3 C4 C5 172.0(3)
C1 N1 C4 C3 2.0(4)
Sm1 N1 C4 C3 -150.7(2)
C1 N1 C4 C5 -171.9(3)
Sm1 N1 C4 C5 35.4(4)
C3 C4 C5 C10 146.2(3)
N1 C4 C5 C10 -41.0(4)
C3 C4 C5 C6 -97.2(4)
N1 C4 C5 C6 75.6(3)
C3 C4 C5 C8 24.6(5)
N1 C4 C5 C8 -162.6(3)
C10 C5 C6 C7 175.4(3)
C4 C5 C6 C7 57.8(4)
C8 C5 C6 C7 -65.2(4)
C10 C5 C8 C9 48.6(4)
C4 C5 C8 C9 169.5(3)
C6 C5 C8 C9 -69.2(4)
C13 N2 C10 C11 1.7(3)
C14 N2 C10 C11 177.6(3)
Sm1 N2 C10 C11 -72.2(2)
C13 N2 C10 C5 -179.5(3)
C14 N2 C10 C5 -3.6(4)
Sm1 N2 C10 C5 106.5(3)
C13 N2 C10 Sm1 73.98(18)
C14 N2 C10 Sm1 -110.1(2)
C4 C5 C10 C11 121.4(3)
C6 C5 C10 C11 3.7(4)
C8 C5 C10 C11 -115.9(3)
C4 C5 C10 N2 -57.1(4)
C6 C5 C10 N2 -174.8(3)
C8 C5 C10 N2 65.6(4)
C4 C5 C10 Sm1 26.8(3)
C6 C5 C10 Sm1 -91.0(3)
C8 C5 C10 Sm1 149.49(19)
N1 Sm1 C10 C11 -138.31(19)
N3 Sm1 C10 C11 102.74(18)
C40 Sm1 C10 C11 -57.0(2)
C41 Sm1 C10 C11 -23.7(3)
C42 Sm1 C10 C11 -0.8(2)
C39 Sm1 C10 C11 -47.2(2)
N2 Sm1 C10 C11 111.3(2)
C43 Sm1 C10 C11 -18.2(2)
N4 Sm1 C10 C11 -178.66(16)
C13 Sm1 C10 C11 74.27(19)
N1 Sm1 C10 N2 110.35(17)
N3 Sm1 C10 N2 -8.60(17)
C40 Sm1 C10 N2 -168.36(15)
C41 Sm1 C10 N2 -135.03(19)
C42 Sm1 C10 N2 -112.13(16)
C39 Sm1 C10 N2 -158.51(17)
C43 Sm1 C10 N2 -129.50(17)
N4 Sm1 C10 N2 70.00(18)
C13 Sm1 C10 N2 -37.06(14)
C11 Sm1 C10 N2 -111.3(2)
N1 Sm1 C10 C5 -9.41(18)
N3 Sm1 C10 C5 -128.36(18)
C40 Sm1 C10 C5 71.9(2)
C41 Sm1 C10 C5 105.2(2)
C42 Sm1 C10 C5 128.11(19)
C39 Sm1 C10 C5 81.7(2)
N2 Sm1 C10 C5 -119.8(3)
C43 Sm1 C10 C5 110.7(2)
N4 Sm1 C10 C5 -49.8(2)
C13 Sm1 C10 C5 -156.8(2)
C11 Sm1 C10 C5 128.9(3)
N2 C10 C11 C12 -1.3(3)
C5 C10 C11 C12 -179.9(3)
Sm1 C10 C11 C12 -69.2(2)
N2 C10 C11 Sm1 67.93(18)
C5 C10 C11 Sm1 -110.7(3)
N1 Sm1 C11 C10 37.00(18)
N3 Sm1 C11 C10 -85.95(18)
C40 Sm1 C11 C10 133.25(18)
C41 Sm1 C11 C10 163.70(18)
C42 Sm1 C11 C10 179.29(19)
C39 Sm1 C11 C10 131.6(2)
N2 Sm1 C11 C10 -38.94(16)
C43 Sm1 C11 C10 160.1(2)
N4 Sm1 C11 C10 2.4(3)
C13 Sm1 C11 C10 -79.20(18)
N1 Sm1 C11 C12 151.77(17)
N3 Sm1 C11 C12 28.83(18)
C40 Sm1 C11 C12 -111.97(18)
C41 Sm1 C11 C12 -81.52(19)
C42 Sm1 C11 C12 -65.93(18)
C39 Sm1 C11 C12 -113.67(19)
N2 Sm1 C11 C12 75.84(17)
C43 Sm1 C11 C12 -85.11(19)
C10 Sm1 C11 C12 114.8(3)
N4 Sm1 C11 C12 117.2(2)
C13 Sm1 C11 C12 35.58(16)
C10 C11 C12 C13 0.3(4)
Sm1 C11 C12 C13 -66.8(2)
C10 C11 C12 Sm1 67.2(2)
N1 Sm1 C12 C13 84.41(18)
N3 Sm1 C12 C13 -38.11(17)
C40 Sm1 C12 C13 -167.08(17)
C41 Sm1 C12 C13 -136.10(17)
C42 Sm1 C12 C13 -134.17(18)
C39 Sm1 C12 C13 177.94(18)
N2 Sm1 C12 C13 38.33(15)
C43 Sm1 C12 C13 -162.9(2)
C10 Sm1 C12 C13 79.14(18)
N4 Sm1 C12 C13 -6.3(3)
C11 Sm1 C12 C13 114.7(2)
N1 Sm1 C12 C11 -30.29(18)
N3 Sm1 C12 C11 -152.80(17)
C40 Sm1 C12 C11 78.22(19)
C41 Sm1 C12 C11 109.21(18)
C42 Sm1 C12 C11 111.13(18)
C39 Sm1 C12 C11 63.24(18)
N2 Sm1 C12 C11 -76.36(17)
C43 Sm1 C12 C11 82.45(19)
C10 Sm1 C12 C11 -35.55(16)
N4 Sm1 C12 C11 -120.95(19)
C13 Sm1 C12 C11 -114.7(2)
C11 C12 C13 N2 0.8(3)
Sm1 C12 C13 N2 -67.06(18)
C11 C12 C13 C15 -179.8(3)
Sm1 C12 C13 C15 112.4(3)
C11 C12 C13 Sm1 67.8(2)
C10 N2 C13 C12 -1.5(3)
C14 N2 C13 C12 -177.4(2)
Sm1 N2 C13 C12 71.7(2)
C10 N2 C13 C15 178.9(2)
C14 N2 C13 C15 3.1(4)
Sm1 N2 C13 C15 -107.8(3)
C10 N2 C13 Sm1 -73.28(18)
C14 N2 C13 Sm1 110.9(2)
N1 Sm1 C13 C12 -104.70(17)
N3 Sm1 C13 C12 136.59(19)
C40 Sm1 C13 C12 18.9(2)
C41 Sm1 C13 C12 54.7(2)
C42 Sm1 C13 C12 45.11(19)
C39 Sm1 C13 C12 -2.3(2)
N2 Sm1 C13 C12 -111.9(2)
C43 Sm1 C13 C12 15.76(19)
C10 Sm1 C13 C12 -74.38(18)
N4 Sm1 C13 C12 176.46(15)
C11 Sm1 C13 C12 -36.29(16)
N1 Sm1 C13 N2 7.23(16)
N3 Sm1 C13 N2 -111.47(15)
C40 Sm1 C13 N2 130.85(17)
C41 Sm1 C13 N2 166.59(15)
C42 Sm1 C13 N2 157.05(15)
C39 Sm1 C13 N2 109.63(16)
C43 Sm1 C13 N2 127.70(16)
C10 Sm1 C13 N2 37.56(13)
N4 Sm1 C13 N2 -71.60(16)
C11 Sm1 C13 N2 75.65(16)
N1 Sm1 C13 C15 127.08(18)
N3 Sm1 C13 C15 8.37(17)
C40 Sm1 C13 C15 -109.3(2)
C41 Sm1 C13 C15 -73.6(2)
C42 Sm1 C13 C15 -83.1(2)
C39 Sm1 C13 C15 -130.53(19)
N2 Sm1 C13 C15 119.8(3)
C43 Sm1 C13 C15 -112.5(2)
C10 Sm1 C13 C15 157.4(2)
N4 Sm1 C13 C15 48.2(2)
C11 Sm1 C13 C15 -164.5(2)
C12 C13 C15 C20 -121.6(3)
N2 C13 C15 C20 57.8(3)
Sm1 C13 C15 C20 -26.2(3)
C12 C13 C15 C18 116.3(3)
N2 C13 C15 C18 -64.3(3)
Sm1 C13 C15 C18 -148.35(18)
C12 C13 C15 C16 -4.7(4)
N2 C13 C15 C16 174.7(2)
Sm1 C13 C15 C16 90.7(2)
C13 C15 C16 C17 -179.2(3)
C20 C15 C16 C17 -62.4(3)
C18 C15 C16 C17 60.0(3)
C13 C15 C18 C19 -54.7(4)
C20 C15 C18 C19 -174.8(3)
C16 C15 C18 C19 64.9(3)
C23 N3 C20 C21 -2.7(3)
Sm1 N3 C20 C21 148.42(19)
C23 N3 C20 C15 171.3(2)
Sm1 N3 C20 C15 -37.6(3)
C13 C15 C20 C21 -145.6(3)
C18 C15 C20 C21 -24.1(4)
C16 C15 C20 C21 97.6(3)
C13 C15 C20 N3 41.6(3)
C18 C15 C20 N3 163.0(2)
C16 C15 C20 N3 -75.3(3)
N3 C20 C21 C22 1.7(3)
C15 C20 C21 C22 -171.6(3)
C20 C21 C22 C23 0.0(3)
C21 C22 C23 N3 -1.7(3)
C21 C22 C23 C24 171.2(3)
C20 N3 C23 C22 2.7(3)
Sm1 N3 C23 C22 -146.6(2)
C20 N3 C23 C24 -170.8(3)
Sm1 N3 C23 C24 40.0(4)
C22 C23 C24 C29 137.7(3)
N3 C23 C24 C29 -50.1(4)
C22 C23 C24 C25 -104.3(4)
N3 C23 C24 C25 67.9(3)
C22 C23 C24 C27 15.4(4)
N3 C23 C24 C27 -172.4(3)
C29 C24 C25 C26 176.0(3)
C23 C24 C25 C26 54.4(4)
C27 C24 C25 C26 -64.2(4)
C29 C24 C27 C28 55.6(4)
C23 C24 C27 C28 179.6(3)
C25 C24 C27 C28 -62.4(4)
C32 N4 C29 C30 1.0(4)
C33 N4 C29 C30 147.7(3)
Sm1 N4 C29 C30 -96.2(3)
C32 N4 C29 C24 -178.5(3)
C33 N4 C29 C24 -31.9(5)
Sm1 N4 C29 C24 84.2(3)
C23 C24 C29 C30 151.2(4)
C25 C24 C29 C30 32.8(5)
C27 C24 C29 C30 -87.3(4)
C23 C24 C29 N4 -29.4(4)
C25 C24 C29 N4 -147.8(3)
C27 C24 C29 N4 92.2(3)
N4 C29 C30 C31 -0.6(4)
C24 C29 C30 C31 178.9(3)
C29 C30 C31 C32 -0.1(5)
C30 C31 C32 N4 0.7(5)
C30 C31 C32 C34 -175.5(4)
C29 N4 C32 C31 -1.1(4)
C33 N4 C32 C31 -147.3(3)
Sm1 N4 C32 C31 96.7(3)
C29 N4 C32 C34 175.3(3)
C33 N4 C32 C34 29.1(5)
Sm1 N4 C32 C34 -86.9(4)
C31 C32 C34 C1 -150.0(4)
N4 C32 C34 C1 34.4(6)
C31 C32 C34 C37 -31.9(6)
N4 C32 C34 C37 152.5(4)
C31 C32 C34 C35 89.9(5)
N4 C32 C34 C35 -85.7(4)
C2 C1 C34 C32 -142.8(4)
N1 C1 C34 C32 45.9(5)
C2 C1 C34 C37 99.6(5)
N1 C1 C34 C37 -71.6(4)
C2 C1 C34 C35 -22.3(6)
N1 C1 C34 C35 166.4(3)
C32 C34 C35 C36 -61.1(6)
C1 C34 C35 C36 177.1(4)
C37 C34 C35 C36 57.6(5)
C32 C34 C37 C38 179.0(4)
C1 C34 C37 C38 -60.7(5)
C35 C34 C37 C38 59.1(5)
N1 Sm1 C39 C40 -98.2(2)
N3 Sm1 C39 C40 71.4(3)
C41 Sm1 C39 C40 36.7(2)
C42 Sm1 C39 C40 76.3(3)
N2 Sm1 C39 C40 -175.2(2)
C43 Sm1 C39 C40 112.7(3)
C10 Sm1 C39 C40 -162.9(2)
N4 Sm1 C39 C40 -26.7(3)
C13 Sm1 C39 C40 152.2(2)
C11 Sm1 C39 C40 176.6(3)
N1 Sm1 C39 C43 149.1(2)
N3 Sm1 C39 C43 -41.3(3)
C40 Sm1 C39 C43 -112.7(3)
C41 Sm1 C39 C43 -75.9(2)
C42 Sm1 C39 C43 -36.4(2)
N2 Sm1 C39 C43 72.1(2)
C10 Sm1 C39 C43 84.4(2)
N4 Sm1 C39 C43 -139.4(2)
C13 Sm1 C39 C43 39.5(2)
C11 Sm1 C39 C43 64.0(2)
C43 C39 C40 C41 0.7(4)
Sm1 C39 C40 C41 -68.8(2)
C43 C39 C40 Sm1 69.5(2)
N1 Sm1 C40 C39 84.5(2)
N3 Sm1 C40 C39 -134.6(2)
C41 Sm1 C40 C39 -114.6(4)
C42 Sm1 C40 C39 -77.3(3)
N2 Sm1 C40 C39 8.5(4)
C43 Sm1 C40 C39 -37.4(2)
C10 Sm1 C40 C39 20.5(3)
N4 Sm1 C40 C39 156.7(2)
C13 Sm1 C40 C39 -41.6(3)
C11 Sm1 C40 C39 -3.4(3)
N1 Sm1 C40 C41 -160.9(3)
N3 Sm1 C40 C41 -20.0(3)
C42 Sm1 C40 C41 37.3(2)
C39 Sm1 C40 C41 114.6(4)
N2 Sm1 C40 C41 123.2(3)
C43 Sm1 C40 C41 77.3(3)
C10 Sm1 C40 C41 135.1(2)
N4 Sm1 C40 C41 -88.7(3)
C13 Sm1 C40 C41 73.0(3)
C11 Sm1 C40 C41 111.2(3)
C39 C40 C41 C42 0.3(4)
Sm1 C40 C41 C42 -69.3(2)
C39 C40 C41 Sm1 69.6(2)
N1 Sm1 C41 C42 136.1(2)
N3 Sm1 C41 C42 -83.2(2)
C40 Sm1 C41 C42 112.7(3)
C39 Sm1 C41 C42 76.7(2)
N2 Sm1 C41 C42 -5.1(4)
C43 Sm1 C41 C42 37.5(2)
C10 Sm1 C41 C42 44.9(3)
N4 Sm1 C41 C42 -155.2(2)
C13 Sm1 C41 C42 -19.5(3)
C11 Sm1 C41 C42 33.1(3)
N1 Sm1 C41 C40 23.4(3)
N3 Sm1 C41 C40 164.1(2)
C42 Sm1 C41 C40 -112.7(3)
C39 Sm1 C41 C40 -36.0(2)
N2 Sm1 C41 C40 -117.8(3)
C43 Sm1 C41 C40 -75.2(3)
C10 Sm1 C41 C40 -67.8(3)
N4 Sm1 C41 C40 92.1(3)
C13 Sm1 C41 C40 -132.2(2)
C11 Sm1 C41 C40 -79.6(3)
C40 C41 C42 C43 -1.1(4)
Sm1 C41 C42 C43 -70.1(2)
C40 C41 C42 Sm1 68.9(2)
N1 Sm1 C42 C41 -67.7(3)
N3 Sm1 C42 C41 100.4(2)
C40 Sm1 C42 C41 -37.6(2)
C39 Sm1 C42 C41 -76.7(2)
N2 Sm1 C42 C41 177.23(19)
C43 Sm1 C42 C41 -112.6(3)
C10 Sm1 C42 C41 -149.8(2)
N4 Sm1 C42 C41 28.2(3)
C13 Sm1 C42 C41 164.2(2)
C11 Sm1 C42 C41 -150.2(2)
N1 Sm1 C42 C43 44.9(4)
N3 Sm1 C42 C43 -147.0(2)
C40 Sm1 C42 C43 75.0(2)
C41 Sm1 C42 C43 112.6(3)
C39 Sm1 C42 C43 35.9(2)
N2 Sm1 C42 C43 -70.2(3)
C10 Sm1 C42 C43 -37.2(3)
N4 Sm1 C42 C43 140.8(2)
C13 Sm1 C42 C43 -83.3(2)
C11 Sm1 C42 C43 -37.6(3)
C40 C39 C43 C42 -1.4(4)
Sm1 C39 C43 C42 67.1(2)
C40 C39 C43 Sm1 -68.5(2)
C41 C42 C43 C39 1.6(4)
Sm1 C42 C43 C39 -67.6(2)
C41 C42 C43 Sm1 69.2(2)
N1 Sm1 C43 C39 -35.5(3)
N3 Sm1 C43 C39 153.3(2)
C40 Sm1 C43 C39 37.3(2)
C41 Sm1 C43 C39 77.5(2)
C42 Sm1 C43 C39 115.0(3)
N2 Sm1 C43 C39 -121.4(2)
C10 Sm1 C43 C39 -97.8(2)
N4 Sm1 C43 C39 58.5(3)
C13 Sm1 C43 C39 -145.4(2)
C11 Sm1 C43 C39 -106.8(2)
N1 Sm1 C43 C42 -150.5(2)
N3 Sm1 C43 C42 38.4(3)
C40 Sm1 C43 C42 -77.7(3)
C41 Sm1 C43 C42 -37.4(2)
C39 Sm1 C43 C42 -115.0(3)
N2 Sm1 C43 C42 123.6(2)
C10 Sm1 C43 C42 147.3(3)
N4 Sm1 C43 C42 -56.5(3)
C13 Sm1 C43 C42 99.6(3)
C11 Sm1 C43 C42 138.2(3)

loop_
_platon_squeeze_void_nr
_platon_squeeze_void_average_x
_platon_squeeze_void_average_y
_platon_squeeze_void_average_z
_platon_squeeze_void_volume
_platon_squeeze_void_count_electrons
1 0.000 0.000 -0.006 484.0 46.7
2 0.500 0.500 -0.003 484.0 46.6
